data_7031824
loop_
_publ_author_name
'Morton, Jason G. M.'
'Al-Shammari, Haif'
'Sun, Yunshan'
'Zhu, Jiangtao'
'Stephan, Douglas W.'

_publ_section_title
;
 1,1-Olefin-bridged bis-(2-indenyl) metallocenes of titanium and
 zirconium.
;
_journal_issue 35
_journal_name_full 'Dalton transactions (Cambridge, England : 2003)'
_journal_page_first 13219
_journal_page_last 13231
_journal_paper_doi 10.1039/c4dt01583e
_journal_volume 43
_journal_year 2014
_chemical_formula_moiety 'C36 H28,0.5(C5 H12)'
_chemical_formula_sum 'C38.5 H34'
_chemical_formula_weight 496.66
_chemical_name_systematic
; 
 ? 
;
_space_group_IT_number 14
_symmetry_cell_setting monoclinic
_symmetry_space_group_name_Hall '-P 2ybc'
_symmetry_space_group_name_H-M 'P 1 21/c 1'
_atom_sites_solution_hydrogens geom
_atom_sites_solution_primary direct
_atom_sites_solution_secondary difmap
_audit_creation_method SHELXL-97
_cell_angle_alpha 90.00
_cell_angle_beta 91.581(3)
_cell_angle_gamma 90.00
_cell_formula_units_Z 4
_cell_length_a 8.9310(4)
_cell_length_b 13.1050(7)
_cell_length_c 23.2702(11)
_cell_measurement_temperature 150(2)
_cell_volume 2722.5(2)
_computing_cell_refinement 'Bruker SAINT'
_computing_data_collection 'Bruker APEX2'
_computing_data_reduction 'Bruker SAINT'
_computing_molecular_graphics 'Bruker SHELXTL'
_computing_publication_material 'Bruker SHELXTL'
_computing_structure_refinement 'SHELXL-97 (Sheldrick, 1997)'
_computing_structure_solution 'SHELXS-97 (Sheldrick, 1990)'
_diffrn_ambient_temperature 150(2)
_diffrn_measured_fraction_theta_full 1.000
_diffrn_measured_fraction_theta_max 1.000
_diffrn_radiation_monochromator graphite
_diffrn_radiation_source 'fine-focus sealed tube'
_diffrn_radiation_type MoK\a
_diffrn_radiation_wavelength 0.71073
_diffrn_reflns_av_R_equivalents 0.0438
_diffrn_reflns_av_sigmaI/netI 0.0365
_diffrn_reflns_limit_h_max 10
_diffrn_reflns_limit_h_min -10
_diffrn_reflns_limit_k_max 15
_diffrn_reflns_limit_k_min -12
_diffrn_reflns_limit_l_max 27
_diffrn_reflns_limit_l_min -27
_diffrn_reflns_number 26802
_diffrn_reflns_theta_full 25.00
_diffrn_reflns_theta_max 25.00
_diffrn_reflns_theta_min 1.75
_exptl_absorpt_coefficient_mu 0.068
_exptl_absorpt_correction_T_max 0.9966
_exptl_absorpt_correction_T_min 0.9865
_exptl_absorpt_correction_type multi-scan
_exptl_crystal_density_diffrn 1.212
_exptl_crystal_density_method 'not measured'
_exptl_crystal_F_000 1060
_exptl_crystal_size_max 0.20
_exptl_crystal_size_mid 0.05
_exptl_crystal_size_min 0.05
_refine_diff_density_max 0.655
_refine_diff_density_min -0.455
_refine_diff_density_rms 0.054
_refine_ls_extinction_method none
_refine_ls_goodness_of_fit_ref 1.024
_refine_ls_hydrogen_treatment mixed
_refine_ls_matrix_type full
_refine_ls_number_parameters 345
_refine_ls_number_reflns 4804
_refine_ls_number_restraints 0
_refine_ls_restrained_S_all 1.024
_refine_ls_R_factor_all 0.0788
_refine_ls_R_factor_gt 0.0569
_refine_ls_shift/su_max 0.000
_refine_ls_shift/su_mean 0.000
_refine_ls_structure_factor_coef Fsqd
_refine_ls_weighting_details 'calc w=1/[\s^2^(Fo^2^)+(0.0683P)^2^+3.0652P] where P=(Fo^2^+2Fc^2^)/3'
_refine_ls_weighting_scheme calc
_refine_ls_wR_factor_gt 0.1408
_refine_ls_wR_factor_ref 0.1555
_reflns_number_gt 3689
_reflns_number_total 4804
_reflns_threshold_expression >2sigma(I)
_cod_data_source_file c4dt01583e1.cif
_cod_data_source_block tao009_0m_compound_16
_cod_depositor_comments 'Adding full bibliography for 7031816--7031825.cif.'
_cod_original_sg_symbol_H-M P2(1)/c
_cod_original_formula_sum 'C38.50 H34'
_cod_database_code 7031824

loop_
_symmetry_equiv_pos_as_xyz
'x, y, z'
'-x, y+1/2, -z+1/2'
'-x, -y, -z'
'x, -y-1/2, z-1/2'

loop_
_atom_site_label
_atom_site_type_symbol
_atom_site_fract_x
_atom_site_fract_y
_atom_site_fract_z
_atom_site_U_iso_or_equiv
_atom_site_adp_type
_atom_site_occupancy
_atom_site_symmetry_multiplicity
_atom_site_calc_flag
_atom_site_refinement_flags
_atom_site_disorder_assembly
_atom_site_disorder_group
C1 C 0.3407(3) 0.38207(19) -0.06304(11) 0.0307(6) Uani 1 1 d . . .
H1A H 0.2737 0.3880 -0.0953 0.037 Uiso 1 1 calc R . .
C2 C 0.2949(3) 0.41271(18) -0.00893(10) 0.0280(6) Uani 1 1 d . . .
H2A H 0.1976 0.4407 -0.0048 0.034 Uiso 1 1 calc R . .
C2A C 0.6540(3) 0.36217(16) 0.13288(9) 0.0198(5) Uani 1 1 d . . .
C3 C 0.3896(3) 0.40277(18) 0.03902(10) 0.0245(5) Uani 1 1 d . . .
H3A H 0.3581 0.4247 0.0757 0.029 Uiso 1 1 calc R . .
C4 C 0.5311(3) 0.36036(17) 0.03289(10) 0.0224(5) Uani 1 1 d . . .
C5 C 0.6568(3) 0.34504(17) 0.07466(9) 0.0202(5) Uani 1 1 d . . .
C7 C 0.5202(3) 0.36156(17) 0.16833(9) 0.0195(5) Uani 1 1 d . . .
C8 C 0.5531(2) 0.41256(16) 0.22644(9) 0.0183(5) Uani 1 1 d . . .
C9 C 0.4322(2) 0.36809(17) 0.26317(10) 0.0205(5) Uani 1 1 d . . .
C10 C 0.4011(3) 0.38367(18) 0.32022(10) 0.0256(5) Uani 1 1 d . . .
H10A H 0.4619 0.4277 0.3434 0.031 Uiso 1 1 calc R . .
C11 C 0.2788(3) 0.3336(2) 0.34321(11) 0.0290(6) Uani 1 1 d . . .
H11A H 0.2579 0.3422 0.3827 0.035 Uiso 1 1 calc R . .
C12 C 0.1873(3) 0.27135(19) 0.30925(11) 0.0291(6) Uani 1 1 d . . .
H12A H 0.1034 0.2390 0.3256 0.035 Uiso 1 1 calc R . .
C13 C 0.7822(3) 0.30667(17) 0.04076(10) 0.0223(5) Uani 1 1 d . . .
C14 C 0.9228(3) 0.26932(19) 0.05738(11) 0.0270(6) Uani 1 1 d . . .
H14A H 0.9550 0.2707 0.0966 0.032 Uiso 1 1 calc R . .
C15 C 1.0151(3) 0.2301(2) 0.01581(11) 0.0338(6) Uani 1 1 d . . .
H15A H 1.1118 0.2056 0.0268 0.041 Uiso 1 1 calc R . .
C16 C 0.9691(3) 0.2260(2) -0.04145(11) 0.0366(7) Uani 1 1 d . . .
H16A H 1.0350 0.1998 -0.0692 0.044 Uiso 1 1 calc R . .
C17 C 0.8278(3) 0.2597(2) -0.05859(11) 0.0316(6) Uani 1 1 d . . .
H17A H 0.7957 0.2559 -0.0978 0.038 Uiso 1 1 calc R . .
C18 C 0.7340(3) 0.29916(18) -0.01758(10) 0.0235(5) Uani 1 1 d . . .
C19 C 0.5782(3) 0.33339(17) -0.02246(10) 0.0232(5) Uani 1 1 d . . .
C20 C 0.4831(3) 0.34313(19) -0.07020(10) 0.0285(6) Uani 1 1 d . . .
H20A H 0.5151 0.3234 -0.1072 0.034 Uiso 1 1 calc R . .
C21 C 0.7760(2) 0.38592(16) 0.17477(9) 0.0188(5) Uani 1 1 d . . .
C22 C 0.7194(2) 0.37533(16) 0.23594(9) 0.0187(5) Uani 1 1 d . . .
C23 C 0.7261(3) 0.26416(17) 0.25701(10) 0.0232(5) Uani 1 1 d . . .
H23A H 0.8310 0.2434 0.2625 0.035 Uiso 1 1 calc R . .
H23B H 0.6769 0.2197 0.2284 0.035 Uiso 1 1 calc R . .
H23C H 0.6747 0.2585 0.2935 0.035 Uiso 1 1 calc R . .
C24 C 0.8296(2) 0.43963(16) 0.27028(10) 0.0197(5) Uani 1 1 d . . .
C25 C 0.8387(3) 0.46115(17) 0.32832(10) 0.0235(5) Uani 1 1 d . . .
H25A H 0.7643 0.4369 0.3533 0.028 Uiso 1 1 calc R . .
C26 C 0.9591(3) 0.51914(18) 0.34970(10) 0.0271(6) Uani 1 1 d . . .
H26A H 0.9651 0.5362 0.3894 0.032 Uiso 1 1 calc R . .
C27 C 1.0697(3) 0.55198(18) 0.31356(11) 0.0279(6) Uani 1 1 d . . .
H27A H 1.1513 0.5909 0.3288 0.033 Uiso 1 1 calc R . .
C28 C 1.0632(3) 0.52881(17) 0.25513(10) 0.0246(5) Uani 1 1 d . . .
H28A H 1.1400 0.5508 0.2306 0.030 Uiso 1 1 calc R . .
C29 C 0.9421(3) 0.47283(16) 0.23352(10) 0.0197(5) Uani 1 1 d . . .
C30 C 0.9044(3) 0.44191(17) 0.17396(10) 0.0204(5) Uani 1 1 d . . .
C31 C 0.4006(3) 0.29786(17) 0.17075(10) 0.0215(5) Uani 1 1 d . . .
C32 C 0.3461(3) 0.22211(19) 0.12728(10) 0.0303(6) Uani 1 1 d . . .
H32A H 0.4009 0.2309 0.0917 0.046 Uiso 1 1 calc R . .
H32B H 0.2389 0.2326 0.1194 0.046 Uiso 1 1 calc R . .
H32C H 0.3627 0.1529 0.1421 0.046 Uiso 1 1 calc R . .
C33 C 0.3396(3) 0.30453(17) 0.22867(10) 0.0210(5) Uani 1 1 d . . .
C34 C 0.2166(3) 0.25575(18) 0.25169(10) 0.0249(5) Uani 1 1 d . . .
H34A H 0.1541 0.2128 0.2285 0.030 Uiso 1 1 calc R . .
C35 C 0.5427(3) 0.52944(17) 0.22404(10) 0.0229(5) Uani 1 1 d . . .
H35A H 0.4378 0.5498 0.2180 0.034 Uiso 1 1 calc R . .
H35B H 0.6019 0.5549 0.1922 0.034 Uiso 1 1 calc R . .
H35C H 0.5816 0.5583 0.2603 0.034 Uiso 1 1 calc R . .
C36 C 0.9916(3) 0.47942(19) 0.12437(10) 0.0272(6) Uani 1 1 d . . .
H36A H 0.9494 0.4506 0.0886 0.041 Uiso 1 1 calc R . .
H36B H 1.0964 0.4582 0.1293 0.041 Uiso 1 1 calc R . .
H36C H 0.9862 0.5541 0.1227 0.041 Uiso 1 1 calc R . .
C101 C 0.7476(13) 0.5102(9) 0.5021(5) 0.089(3) Uiso 0.50 1 d P A -2
H10B H 0.8475 0.4806 0.5084 0.133 Uiso 0.50 1 calc PR A -2
H10C H 0.7515 0.5836 0.5102 0.133 Uiso 0.50 1 calc PR A -2
H10D H 0.7147 0.4994 0.4621 0.133 Uiso 0.50 1 calc PR A -2
C102 C 0.6388(10) 0.4596(7) 0.5416(4) 0.075(2) Uiso 0.50 1 d P A -2
H10E H 0.6725 0.4711 0.5820 0.090 Uiso 0.50 1 calc PR A -2
H10F H 0.6390 0.3852 0.5345 0.090 Uiso 0.50 1 calc PR A -2
C103 C 0.4799(9) 0.5001(6) 0.5332(3) 0.070(2) Uiso 0.50 1 d P A -2
H10G H 0.4272 0.4863 0.5693 0.085 Uiso 0.50 1 calc PR A -2
H10H H 0.4874 0.5751 0.5296 0.085 Uiso 0.50 1 calc PR A -2
C104 C 0.3911(14) 0.4680(10) 0.4904(5) 0.117(4) Uiso 0.50 1 d P A -2
H10L H 0.3732 0.3945 0.4973 0.140 Uiso 0.50 1 calc PR A -2
H10M H 0.4506 0.4722 0.4552 0.140 Uiso 0.50 1 calc PR A -2
C105 C 0.2405(9) 0.5140(6) 0.4752(4) 0.058(2) Uiso 0.50 1 d P A -2
H10I H 0.1949 0.4771 0.4426 0.087 Uiso 0.50 1 calc PR A -2
H10J H 0.2532 0.5859 0.4650 0.087 Uiso 0.50 1 calc PR A -2
H10K H 0.1755 0.5089 0.5084 0.087 Uiso 0.50 1 calc PR A -2

loop_
_atom_site_aniso_label
_atom_site_aniso_U_11
_atom_site_aniso_U_22
_atom_site_aniso_U_33
_atom_site_aniso_U_23
_atom_site_aniso_U_13
_atom_site_aniso_U_12
C1 0.0324(15) 0.0314(13) 0.0277(14) 0.0010(11) -0.0101(11) -0.0046(11)
C2 0.0260(13) 0.0277(13) 0.0301(14) 0.0045(10) -0.0032(11) -0.0026(11)
C2A 0.0218(12) 0.0175(11) 0.0202(12) 0.0007(9) 0.0018(9) -0.0016(9)
C3 0.0265(13) 0.0256(12) 0.0215(12) 0.0017(10) 0.0028(10) -0.0033(10)
C4 0.0256(13) 0.0202(11) 0.0213(12) 0.0014(9) -0.0001(10) -0.0068(10)
C5 0.0214(12) 0.0206(11) 0.0185(12) 0.0011(9) 0.0012(9) -0.0034(9)
C7 0.0194(12) 0.0223(11) 0.0167(11) 0.0016(9) -0.0001(9) 0.0008(9)
C8 0.0179(12) 0.0197(11) 0.0173(12) 0.0003(9) 0.0009(9) -0.0005(9)
C9 0.0167(12) 0.0226(11) 0.0223(12) 0.0026(9) 0.0031(9) 0.0035(9)
C10 0.0242(13) 0.0289(13) 0.0237(13) 0.0011(10) 0.0030(10) 0.0029(10)
C11 0.0267(14) 0.0370(14) 0.0236(13) 0.0047(11) 0.0078(11) 0.0045(11)
C12 0.0224(13) 0.0313(13) 0.0341(15) 0.0085(11) 0.0088(11) 0.0001(11)
C13 0.0222(12) 0.0244(12) 0.0205(12) -0.0016(9) 0.0032(10) -0.0051(10)
C14 0.0239(13) 0.0328(13) 0.0242(13) -0.0040(10) 0.0007(10) -0.0016(11)
C15 0.0258(14) 0.0426(15) 0.0332(15) -0.0076(12) 0.0013(11) 0.0022(12)
C16 0.0329(15) 0.0467(16) 0.0307(15) -0.0102(12) 0.0115(12) 0.0004(13)
C17 0.0345(15) 0.0399(15) 0.0207(13) -0.0029(11) 0.0045(11) -0.0028(12)
C18 0.0284(13) 0.0240(12) 0.0182(12) -0.0006(9) 0.0039(10) -0.0053(10)
C19 0.0294(13) 0.0211(11) 0.0191(12) 0.0000(9) -0.0003(10) -0.0058(10)
C20 0.0378(15) 0.0281(13) 0.0193(13) -0.0008(10) -0.0014(11) -0.0057(11)
C21 0.0199(12) 0.0185(11) 0.0182(12) -0.0009(9) 0.0017(9) 0.0019(9)
C22 0.0185(12) 0.0194(11) 0.0181(12) -0.0007(9) 0.0006(9) -0.0005(9)
C23 0.0244(13) 0.0206(11) 0.0246(13) 0.0013(9) 0.0006(10) 0.0008(10)
C24 0.0174(12) 0.0184(11) 0.0232(13) 0.0007(9) -0.0021(9) 0.0027(9)
C25 0.0242(13) 0.0251(12) 0.0212(13) 0.0004(9) -0.0003(10) 0.0030(10)
C26 0.0303(14) 0.0275(12) 0.0230(13) -0.0044(10) -0.0067(11) 0.0039(11)
C27 0.0245(13) 0.0263(12) 0.0324(14) -0.0041(11) -0.0088(11) -0.0020(10)
C28 0.0194(12) 0.0225(12) 0.0319(14) 0.0002(10) -0.0017(10) -0.0002(10)
C29 0.0192(12) 0.0170(11) 0.0229(12) 0.0004(9) -0.0001(9) 0.0028(9)
C30 0.0186(12) 0.0187(11) 0.0240(13) 0.0011(9) 0.0021(10) 0.0013(9)
C31 0.0194(12) 0.0236(11) 0.0215(12) 0.0033(9) -0.0012(10) -0.0010(10)
C32 0.0334(15) 0.0314(13) 0.0261(14) 0.0004(10) -0.0016(11) -0.0115(11)
C33 0.0182(12) 0.0211(11) 0.0237(12) 0.0036(9) 0.0010(10) 0.0021(9)
C34 0.0188(12) 0.0254(12) 0.0303(14) 0.0049(10) 0.0009(10) -0.0014(10)
C35 0.0225(13) 0.0225(12) 0.0237(13) -0.0004(9) 0.0006(10) 0.0015(10)
C36 0.0249(13) 0.0305(13) 0.0265(13) -0.0005(10) 0.0034(11) -0.0063(11)

loop_
_atom_type_symbol
_atom_type_description
_atom_type_scat_dispersion_real
_atom_type_scat_dispersion_imag
_atom_type_scat_source
C C 0.0033 0.0016 'International Tables Vol C Tables 4.2.6.8 and 6.1.1.4'
H H 0.0000 0.0000 'International Tables Vol C Tables 4.2.6.8 and 6.1.1.4'

loop_
_geom_angle_atom_site_label_1
_geom_angle_atom_site_label_2
_geom_angle_atom_site_label_3
_geom_angle
C20 C1 C2 120.6(2)
C20 C1 H1A 119.7
C2 C1 H1A 119.7
C3 C2 C1 120.8(2)
C3 C2 H2A 119.6
C1 C2 H2A 119.6
C5 C2A C7 126.1(2)
C5 C2A C21 130.8(2)
C7 C2A C21 103.13(18)
C2 C3 C4 119.4(2)
C2 C3 H3A 120.3
C4 C3 H3A 120.3
C3 C4 C19 119.2(2)
C3 C4 C5 131.5(2)
C19 C4 C5 109.0(2)
C2A C5 C13 128.1(2)
C2A C5 C4 126.3(2)
C13 C5 C4 105.58(19)
C31 C7 C2A 132.8(2)
C31 C7 C8 111.34(19)
C2A C7 C8 110.76(19)
C9 C8 C7 102.04(18)
C9 C8 C35 111.18(18)
C7 C8 C35 113.18(18)
C9 C8 C22 119.17(18)
C7 C8 C22 98.41(17)
C35 C8 C22 111.76(18)
C10 C9 C33 120.4(2)
C10 C9 C8 130.7(2)
C33 C9 C8 108.83(19)
C9 C10 C11 118.7(2)
C9 C10 H10A 120.6
C11 C10 H10A 120.6
C12 C11 C10 120.9(2)
C12 C11 H11A 119.5
C10 C11 H11A 119.5
C11 C12 C34 120.9(2)
C11 C12 H12A 119.6
C34 C12 H12A 119.6
C14 C13 C18 119.3(2)
C14 C13 C5 131.5(2)
C18 C13 C5 108.7(2)
C15 C14 C13 119.0(2)
C15 C14 H14A 120.5
C13 C14 H14A 120.5
C16 C15 C14 121.3(2)
C16 C15 H15A 119.3
C14 C15 H15A 119.3
C15 C16 C17 120.5(2)
C15 C16 H16A 119.7
C17 C16 H16A 119.7
C16 C17 C18 118.9(2)
C16 C17 H17A 120.5
C18 C17 H17A 120.5
C17 C18 C13 120.8(2)
C17 C18 C19 130.7(2)
C13 C18 C19 108.4(2)
C20 C19 C4 121.1(2)
C20 C19 C18 130.6(2)
C4 C19 C18 108.2(2)
C1 C20 C19 118.8(2)
C1 C20 H20A 120.6
C19 C20 H20A 120.6
C30 C21 C2A 135.3(2)
C30 C21 C22 111.21(19)
C2A C21 C22 109.80(19)
C24 C22 C21 102.40(18)
C24 C22 C23 109.96(18)
C21 C22 C23 111.81(18)
C24 C22 C8 120.08(18)
C21 C22 C8 100.14(17)
C23 C22 C8 111.52(18)
C22 C23 H23A 109.5
C22 C23 H23B 109.5
H23A C23 H23B 109.5
C22 C23 H23C 109.5
H23A C23 H23C 109.5
H23B C23 H23C 109.5
C25 C24 C29 120.6(2)
C25 C24 C22 130.7(2)
C29 C24 C22 108.50(19)
C24 C25 C26 118.9(2)
C24 C25 H25A 120.5
C26 C25 H25A 120.5
C27 C26 C25 120.5(2)
C27 C26 H26A 119.7
C25 C26 H26A 119.7
C26 C27 C28 121.0(2)
C26 C27 H27A 119.5
C28 C27 H27A 119.5
C29 C28 C27 118.7(2)
C29 C28 H28A 120.7
C27 C28 H28A 120.7
C28 C29 C24 120.3(2)
C28 C29 C30 129.8(2)
C24 C29 C30 109.79(19)
C21 C30 C29 107.79(19)
C21 C30 C36 130.2(2)
C29 C30 C36 121.7(2)
C7 C31 C33 108.2(2)
C7 C31 C32 128.6(2)
C33 C31 C32 122.7(2)
C31 C32 H32A 109.5
C31 C32 H32B 109.5
H32A C32 H32B 109.5
C31 C32 H32C 109.5
H32A C32 H32C 109.5
H32B C32 H32C 109.5
C34 C33 C9 120.6(2)
C34 C33 C31 129.9(2)
C9 C33 C31 109.35(19)
C12 C34 C33 118.4(2)
C12 C34 H34A 120.8
C33 C34 H34A 120.8
C8 C35 H35A 109.5
C8 C35 H35B 109.5
H35A C35 H35B 109.5
C8 C35 H35C 109.5
H35A C35 H35C 109.5
H35B C35 H35C 109.5
C30 C36 H36A 109.5
C30 C36 H36B 109.5
H36A C36 H36B 109.5
C30 C36 H36C 109.5
H36A C36 H36C 109.5
H36B C36 H36C 109.5
C102 C101 H10B 109.5
C102 C101 H10C 109.5
H10B C101 H10C 109.5
C102 C101 H10D 109.5
H10B C101 H10D 109.5
H10C C101 H10D 109.5
C101 C102 C103 112.5(8)
C101 C102 H10E 109.1
C103 C102 H10E 109.1
C101 C102 H10F 109.1
C103 C102 H10F 109.1
H10E C102 H10F 107.8
C104 C103 C102 121.5(9)
C104 C103 H10G 107.0
C102 C103 H10G 107.0
C104 C103 H10H 107.0
C102 C103 H10H 107.0
H10G C103 H10H 106.7
C103 C104 C105 124.1(10)
C103 C104 H10L 106.3
C105 C104 H10L 106.3
C103 C104 H10M 106.3
C105 C104 H10M 106.3
H10L C104 H10M 106.4
C104 C105 H10I 109.5
C104 C105 H10J 109.5
H10I C105 H10J 109.5
C104 C105 H10K 109.5
H10I C105 H10K 109.5
H10J C105 H10K 109.5

loop_
_geom_bond_atom_site_label_1
_geom_bond_atom_site_label_2
_geom_bond_distance
C1 C20 1.385(4)
C1 C2 1.394(4)
C1 H1A 0.9500
C2 C3 1.387(3)
C2 H2A 0.9500
C2A C5 1.374(3)
C2A C7 1.471(3)
C2A C21 1.475(3)
C3 C4 1.392(3)
C3 H3A 0.9500
C4 C19 1.411(3)
C4 C5 1.478(3)
C5 C13 1.476(3)
C7 C31 1.358(3)
C7 C8 1.530(3)
C8 C9 1.512(3)
C8 C35 1.535(3)
C8 C22 1.573(3)
C9 C10 1.379(3)
C9 C33 1.409(3)
C10 C11 1.393(3)
C10 H10A 0.9500
C11 C12 1.386(4)
C11 H11A 0.9500
C12 C34 1.387(4)
C12 H12A 0.9500
C13 C14 1.393(3)
C13 C18 1.416(3)
C14 C15 1.387(4)
C14 H14A 0.9500
C15 C16 1.384(4)
C15 H15A 0.9500
C16 C17 1.386(4)
C16 H16A 0.9500
C17 C18 1.387(3)
C17 H17A 0.9500
C18 C19 1.463(3)
C19 C20 1.386(3)
C20 H20A 0.9500
C21 C30 1.362(3)
C21 C22 1.530(3)
C22 C24 1.508(3)
C22 C23 1.538(3)
C23 H23A 0.9800
C23 H23B 0.9800
C23 H23C 0.9800
C24 C25 1.380(3)
C24 C29 1.406(3)
C25 C26 1.397(3)
C25 H25A 0.9500
C26 C27 1.383(4)
C26 H26A 0.9500
C27 C28 1.393(3)
C27 H27A 0.9500
C28 C29 1.389(3)
C28 H28A 0.9500
C29 C30 1.474(3)
C30 C36 1.493(3)
C31 C33 1.470(3)
C31 C32 1.490(3)
C32 H32A 0.9800
C32 H32B 0.9800
C32 H32C 0.9800
C33 C34 1.391(3)
C34 H34A 0.9500
C35 H35A 0.9800
C35 H35B 0.9800
C35 H35C 0.9800
C36 H36A 0.9800
C36 H36B 0.9800
C36 H36C 0.9800
C101 C102 1.509(13)
C101 H10B 0.9800
C101 H10C 0.9800
C101 H10D 0.9800
C102 C103 1.523(11)
C102 H10E 0.9900
C102 H10F 0.9900
C103 C104 1.325(12)
C103 H10G 0.9900
C103 H10H 0.9900
C104 C105 1.507(14)
C104 H10L 0.9900
C104 H10M 0.9900
C105 H10I 0.9800
C105 H10J 0.9800
C105 H10K 0.9800

loop_
_geom_torsion_atom_site_label_1
_geom_torsion_atom_site_label_2
_geom_torsion_atom_site_label_3
_geom_torsion_atom_site_label_4
_geom_torsion
C20 C1 C2 C3 -1.4(4)
C1 C2 C3 C4 -0.9(4)
C2 C3 C4 C19 3.4(3)
C2 C3 C4 C5 176.5(2)
C7 C2A C5 C13 -154.7(2)
C21 C2A C5 C13 26.0(4)
C7 C2A C5 C4 24.3(4)
C21 C2A C5 C4 -155.0(2)
C3 C4 C5 C2A 6.9(4)
C19 C4 C5 C2A -179.4(2)
C3 C4 C5 C13 -173.9(2)
C19 C4 C5 C13 -0.3(2)
C5 C2A C7 C31 44.4(4)
C21 C2A C7 C31 -136.2(3)
C5 C2A C7 C8 -163.9(2)
C21 C2A C7 C8 15.5(2)
C31 C7 C8 C9 -0.1(2)
C2A C7 C8 C9 -158.20(18)
C31 C7 C8 C35 -119.7(2)
C2A C7 C8 C35 82.3(2)
C31 C7 C8 C22 122.2(2)
C2A C7 C8 C22 -35.8(2)
C7 C8 C9 C10 179.9(2)
C35 C8 C9 C10 -59.2(3)
C22 C8 C9 C10 73.0(3)
C7 C8 C9 C33 -2.7(2)
C35 C8 C9 C33 118.3(2)
C22 C8 C9 C33 -109.5(2)
C33 C9 C10 C11 1.5(3)
C8 C9 C10 C11 178.7(2)
C9 C10 C11 C12 -1.8(4)
C10 C11 C12 C34 1.2(4)
C2A C5 C13 C14 6.6(4)
C4 C5 C13 C14 -172.5(2)
C2A C5 C13 C18 178.9(2)
C4 C5 C13 C18 -0.2(2)
C18 C13 C14 C15 3.1(4)
C5 C13 C14 C15 174.7(2)
C13 C14 C15 C16 -1.1(4)
C14 C15 C16 C17 -1.0(4)
C15 C16 C17 C18 1.0(4)
C16 C17 C18 C13 1.1(4)
C16 C17 C18 C19 -175.3(2)
C14 C13 C18 C17 -3.1(3)
C5 C13 C18 C17 -176.5(2)
C14 C13 C18 C19 174.0(2)
C5 C13 C18 C19 0.6(3)
C3 C4 C19 C20 -3.6(3)
C5 C4 C19 C20 -178.2(2)
C3 C4 C19 C18 175.2(2)
C5 C4 C19 C18 0.6(2)
C17 C18 C19 C20 -5.3(4)
C13 C18 C19 C20 177.9(2)
C17 C18 C19 C4 176.0(2)
C13 C18 C19 C4 -0.8(3)
C2 C1 C20 C19 1.2(4)
C4 C19 C20 C1 1.3(3)
C18 C19 C20 C1 -177.2(2)
C5 C2A C21 C30 36.4(4)
C7 C2A C21 C30 -143.0(3)
C5 C2A C21 C22 -167.9(2)
C7 C2A C21 C22 12.7(2)
C30 C21 C22 C24 3.5(2)
C2A C21 C22 C24 -158.48(18)
C30 C21 C22 C23 -114.2(2)
C2A C21 C22 C23 83.8(2)
C30 C21 C22 C8 127.56(19)
C2A C21 C22 C8 -34.4(2)
C9 C8 C22 C24 -100.5(2)
C7 C8 C22 C24 150.6(2)
C35 C8 C22 C24 31.4(3)
C9 C8 C22 C21 148.68(19)
C7 C8 C22 C21 39.78(19)
C35 C8 C22 C21 -79.4(2)
C9 C8 C22 C23 30.2(3)
C7 C8 C22 C23 -78.7(2)
C35 C8 C22 C23 162.17(18)
C21 C22 C24 C25 179.7(2)
C23 C22 C24 C25 -61.3(3)
C8 C22 C24 C25 70.1(3)
C21 C22 C24 C29 -5.4(2)
C23 C22 C24 C29 113.6(2)
C8 C22 C24 C29 -115.0(2)
C29 C24 C25 C26 1.9(3)
C22 C24 C25 C26 176.3(2)
C24 C25 C26 C27 -1.8(3)
C25 C26 C27 C28 0.5(4)
C26 C27 C28 C29 0.7(3)
C27 C28 C29 C24 -0.6(3)
C27 C28 C29 C30 177.1(2)
C25 C24 C29 C28 -0.7(3)
C22 C24 C29 C28 -176.2(2)
C25 C24 C29 C30 -178.9(2)
C22 C24 C29 C30 5.6(2)
C2A C21 C30 C29 155.2(2)
C22 C21 C30 C29 -0.3(2)
C2A C21 C30 C36 -18.5(4)
C22 C21 C30 C36 -174.0(2)
C28 C29 C30 C21 178.7(2)
C24 C29 C30 C21 -3.4(3)
C28 C29 C30 C36 -6.9(4)
C24 C29 C30 C36 171.0(2)
C2A C7 C31 C33 154.3(2)
C8 C7 C31 C33 2.8(3)
C2A C7 C31 C32 -18.0(4)
C8 C7 C31 C32 -169.5(2)
C10 C9 C33 C34 -0.7(3)
C8 C9 C33 C34 -178.4(2)
C10 C9 C33 C31 -177.8(2)
C8 C9 C33 C31 4.4(2)
C7 C31 C33 C34 178.7(2)
C32 C31 C33 C34 -8.5(4)
C7 C31 C33 C9 -4.5(3)
C32 C31 C33 C9 168.3(2)
C11 C12 C34 C33 -0.4(4)
C9 C33 C34 C12 0.1(3)
C31 C33 C34 C12 176.6(2)
C101 C102 C103 C104 80.0(13)
C102 C103 C104 C105 -172.0(9)
